data_7029702
loop_
_publ_author_name
'Harder, Sjoerd'
'Spielmann, Jan'
'Intemann, Julia'

_publ_section_title
;
 Synthesis and thermal decomposition of a pyridylene-bridged
 bis-\b-diketiminate magnesium hydride cluster.
;
_journal_issue 38
_journal_name_full 'Dalton transactions (Cambridge, England : 2003)'
_journal_page_first 14284
_journal_page_last 14290
_journal_paper_doi 10.1039/c4dt00835a
_journal_volume 43
_journal_year 2014
_chemical_formula_moiety 'C84 H114 B2 Mg2 N7'
_chemical_formula_sum 'C84 H114 B2 Mg2 N7'
_chemical_formula_weight 1292.06
_chemical_name_common (PYR)-Mg2(DIPPNHBH3)2.(C6H6)3.5
_chemical_name_systematic
;
 ?
;
_space_group_IT_number 2
_symmetry_cell_setting triclinic
_symmetry_space_group_name_Hall '-P 1'
_symmetry_space_group_name_H-M 'P -1'
_atom_sites_solution_hydrogens geom
_atom_sites_solution_primary direct
_atom_sites_solution_secondary difmap
_audit_creation_method SHELXL-97
_cell_angle_alpha 88.321(2)
_cell_angle_beta 71.161(2)
_cell_angle_gamma 68.872(2)
_cell_formula_units_Z 2
_cell_length_a 14.5633(10)
_cell_length_b 15.0972(10)
_cell_length_c 20.1383(12)
_cell_measurement_temperature 103(2)
_cell_volume 3889.7(4)
_computing_structure_refinement 'SHELXL-97 (Sheldrick, 1997)'
_diffrn_ambient_temperature 103(2)
_diffrn_measured_fraction_theta_full 0.979
_diffrn_measured_fraction_theta_max 0.979
_diffrn_radiation_monochromator graphite
_diffrn_radiation_source 'fine-focus sealed tube'
_diffrn_radiation_type MoK\a
_diffrn_radiation_wavelength 0.71073
_diffrn_reflns_av_R_equivalents 0.0291
_diffrn_reflns_av_sigmaI/netI 0.0329
_diffrn_reflns_limit_h_max 18
_diffrn_reflns_limit_h_min -18
_diffrn_reflns_limit_k_max 18
_diffrn_reflns_limit_k_min -18
_diffrn_reflns_limit_l_max 25
_diffrn_reflns_limit_l_min -25
_diffrn_reflns_number 53697
_diffrn_reflns_theta_full 26.40
_diffrn_reflns_theta_max 26.40
_diffrn_reflns_theta_min 1.07
_exptl_absorpt_coefficient_mu 0.078
_exptl_absorpt_correction_T_max 0.99821
_exptl_absorpt_correction_T_min 0.95310
_exptl_absorpt_correction_type multi-scan
_exptl_absorpt_process_details
;
BRUKER AXS SMART APEX 2 Vers. 1.0-27
R.H. Blessing, Acta Cryst. (1995) A51 33-38 
;
_exptl_crystal_colour yellow
_exptl_crystal_density_diffrn 1.103
_exptl_crystal_density_method 'not measured'
_exptl_crystal_description block
_exptl_crystal_F_000 1402
_exptl_crystal_size_max 0.50
_exptl_crystal_size_mid 0.40
_exptl_crystal_size_min 0.30
_refine_diff_density_max 0.436
_refine_diff_density_min -0.303
_refine_diff_density_rms 0.040
_refine_ls_extinction_method none
_refine_ls_goodness_of_fit_ref 1.026
_refine_ls_hydrogen_treatment mixed
_refine_ls_matrix_type full
_refine_ls_number_parameters 1228
_refine_ls_number_reflns 15620
_refine_ls_number_restraints 0
_refine_ls_restrained_S_all 1.026
_refine_ls_R_factor_all 0.0551
_refine_ls_R_factor_gt 0.0401
_refine_ls_shift/su_max 0.001
_refine_ls_shift/su_mean 0.000
_refine_ls_structure_factor_coef Fsqd
_refine_ls_weighting_details 'calc w=1/[\s^2^(Fo^2^)+(0.0439P)^2^+1.6180P] where P=(Fo^2^+2Fc^2^)/3'
_refine_ls_weighting_scheme calc
_refine_ls_wR_factor_gt 0.0956
_refine_ls_wR_factor_ref 0.1043
_reflns_number_gt 12390
_reflns_number_total 15620
_reflns_threshold_expression >2sigma(I)
_cod_data_source_file c4dt00835a1.cif
_cod_data_source_block hasj248
_cod_depositor_comments 'Adding full bibliography for 7029701--7029703.cif.'
_cod_original_cell_volume 3889.8(4)
_cod_original_sg_symbol_H-M P-1
_cod_database_code 7029702

loop_
_symmetry_equiv_pos_as_xyz
'x, y, z'
'-x, -y, -z'

loop_
_atom_site_label
_atom_site_type_symbol
_atom_site_fract_x
_atom_site_fract_y
_atom_site_fract_z
_atom_site_U_iso_or_equiv
_atom_site_adp_type
_atom_site_occupancy
_atom_site_symmetry_multiplicity
_atom_site_calc_flag
_atom_site_refinement_flags
Mg1 Mg 0.60610(3) 0.74801(3) 0.22855(2) 0.01401(10) Uani 1 1 d .
Mg2 Mg 0.79289(3) 0.86514(3) 0.18205(2) 0.01387(10) Uani 1 1 d .
B1 B 0.79851(12) 0.73240(11) 0.26404(9) 0.0173(3) Uani 1 1 d .
B2 B 0.55704(12) 0.92700(11) 0.24633(8) 0.0164(3) Uani 1 1 d .
N1 N 0.46805(9) 0.72572(8) 0.27982(6) 0.0149(2) Uani 1 1 d .
N2 N 0.59642(9) 0.73065(8) 0.13174(6) 0.0165(2) Uani 1 1 d .
N3 N 0.74797(9) 0.75901(8) 0.10048(6) 0.0157(2) Uani 1 1 d .
N4 N 0.89223(9) 0.79386(8) 0.08647(6) 0.0163(2) Uani 1 1 d .
N5 N 0.89994(8) 0.92103(8) 0.19323(6) 0.0143(2) Uani 1 1 d .
N6 N 0.71390(9) 0.68361(8) 0.28203(6) 0.0144(2) Uani 1 1 d .
N7 N 0.64229(9) 0.97481(8) 0.22476(6) 0.0138(2) Uani 1 1 d .
C1 C 0.28598(12) 0.75180(13) 0.28970(9) 0.0253(3) Uani 1 1 d .
C2 C 0.39630(11) 0.74429(9) 0.24910(7) 0.0177(3) Uani 1 1 d .
C3 C 0.41318(11) 0.76230(10) 0.17750(8) 0.0200(3) Uani 1 1 d .
C4 C 0.50333(11) 0.75577(10) 0.12285(7) 0.0182(3) Uani 1 1 d .
C5 C 0.48848(13) 0.78371(12) 0.05320(8) 0.0248(3) Uani 1 1 d .
C6 C 0.44208(10) 0.70079(10) 0.35155(7) 0.0164(3) Uani 1 1 d .
C7 C 0.46269(11) 0.60395(10) 0.36279(8) 0.0213(3) Uani 1 1 d .
C8 C 0.43425(12) 0.58042(11) 0.43190(8) 0.0267(3) Uani 1 1 d .
C9 C 0.38828(12) 0.64927(12) 0.48852(8) 0.0280(4) Uani 1 1 d .
C10 C 0.37218(12) 0.74352(11) 0.47682(8) 0.0245(3) Uani 1 1 d .
C11 C 0.39842(11) 0.77101(10) 0.40854(7) 0.0191(3) Uani 1 1 d .
C12 C 0.51222(14) 0.52644(11) 0.30173(9) 0.0319(4) Uani 1 1 d .
C13 C 0.59281(14) 0.43645(12) 0.31444(11) 0.0366(4) Uani 1 1 d .
C14 C 0.4306(2) 0.50084(16) 0.28382(16) 0.0583(7) Uani 1 1 d .
C15 C 0.37716(12) 0.87584(10) 0.39880(8) 0.0231(3) Uani 1 1 d .
C16 C 0.26042(14) 0.93610(12) 0.42411(9) 0.0294(4) Uani 1 1 d .
C17 C 0.43364(15) 0.91494(13) 0.43535(9) 0.0312(4) Uani 1 1 d .
C18 C 0.68725(11) 0.72605(9) 0.07782(7) 0.0167(3) Uani 1 1 d .
C19 C 0.72040(12) 0.68440(10) 0.00893(7) 0.0199(3) Uani 1 1 d .
C20 C 0.81288(12) 0.68581(10) -0.03827(8) 0.0216(3) Uani 1 1 d .
C21 C 0.87262(11) 0.72404(10) -0.01663(7) 0.0200(3) Uani 1 1 d .
C22 C 0.84105(11) 0.75586(9) 0.05466(7) 0.0164(3) Uani 1 1 d .
C23 C 1.06976(12) 0.67793(11) 0.01614(8) 0.0232(3) Uani 1 1 d .
C24 C 0.99632(11) 0.76132(9) 0.07068(7) 0.0174(3) Uani 1 1 d .
C25 C 1.04354(11) 0.79940(10) 0.10551(7) 0.0187(3) Uani 1 1 d .
C26 C 1.00108(10) 0.87490(10) 0.15981(7) 0.0166(3) Uani 1 1 d .
C27 C 1.08162(12) 0.89888(12) 0.17960(9) 0.0238(3) Uani 1 1 d .
C28 C 0.87089(10) 1.00192(9) 0.24292(7) 0.0150(3) Uani 1 1 d .
C29 C 0.86568(10) 0.98989(10) 0.31328(7) 0.0176(3) Uani 1 1 d .
C30 C 0.84245(11) 1.07003(11) 0.35763(8) 0.0211(3) Uani 1 1 d .
C31 C 0.82287(11) 1.15959(11) 0.33414(8) 0.0218(3) Uani 1 1 d .
C32 C 0.82391(11) 1.17115(10) 0.26557(8) 0.0192(3) Uani 1 1 d .
C33 C 0.84758(10) 1.09368(10) 0.21888(7) 0.0160(3) Uani 1 1 d .
C34 C 0.84987(11) 1.10783(10) 0.14340(7) 0.0188(3) Uani 1 1 d .
C35 C 0.95989(13) 1.09046(12) 0.09236(9) 0.0273(4) Uani 1 1 d .
C36 C 0.77558(13) 1.20627(11) 0.13632(9) 0.0246(3) Uani 1 1 d .
C37 C 0.88235(12) 0.89403(11) 0.34341(8) 0.0215(3) Uani 1 1 d .
C38 C 0.96985(16) 0.86498(14) 0.37512(11) 0.0368(4) Uani 1 1 d .
C39 C 0.78076(15) 0.89620(13) 0.39939(9) 0.0305(4) Uani 1 1 d .
C40 C 0.76481(10) 0.58303(9) 0.28981(7) 0.0153(3) Uani 1 1 d .
C41 C 0.77515(11) 0.55510(10) 0.35523(7) 0.0197(3) Uani 1 1 d .
C42 C 0.82694(12) 0.45888(11) 0.36070(8) 0.0244(3) Uani 1 1 d .
C43 C 0.87042(12) 0.39176(10) 0.30344(9) 0.0249(3) Uani 1 1 d .
C44 C 0.86258(12) 0.42001(10) 0.23919(8) 0.0226(3) Uani 1 1 d .
C45 C 0.81008(11) 0.51524(10) 0.23099(7) 0.0179(3) Uani 1 1 d .
C46 C 0.73688(13) 0.62520(11) 0.41995(8) 0.0254(3) Uani 1 1 d .
C47 C 0.82785(16) 0.62512(14) 0.44247(11) 0.0383(4) Uani 1 1 d .
C48 C 0.65833(18) 0.60178(17) 0.48154(11) 0.0455(5) Uani 1 1 d .
C49 C 0.80805(11) 0.54130(10) 0.15823(7) 0.0199(3) Uani 1 1 d .
C50 C 0.75054(13) 0.49292(12) 0.13021(8) 0.0251(3) Uani 1 1 d .
C51 C 0.91804(13) 0.52034(12) 0.10619(9) 0.0270(3) Uani 1 1 d .
C52 C 0.59776(10) 1.06755(9) 0.20055(7) 0.0146(3) Uani 1 1 d .
C53 C 0.53094(11) 1.14648(10) 0.25087(7) 0.0181(3) Uani 1 1 d .
C54 C 0.48953(12) 1.23475(10) 0.22714(8) 0.0227(3) Uani 1 1 d .
C55 C 0.50956(12) 1.24553(10) 0.15632(8) 0.0241(3) Uani 1 1 d .
C56 C 0.57100(11) 1.16704(10) 0.10776(8) 0.0207(3) Uani 1 1 d .
C57 C 0.61597(10) 1.07704(10) 0.12833(7) 0.0163(3) Uani 1 1 d .
C58 C 0.50027(11) 1.13971(10) 0.33038(7) 0.0211(3) Uani 1 1 d .
C59 C 0.55546(16) 1.18433(15) 0.36319(10) 0.0366(4) Uani 1 1 d .
C60 C 0.38141(13) 1.18345(14) 0.36718(10) 0.0328(4) Uani 1 1 d .
C61 C 0.67742(11) 0.99372(10) 0.07152(7) 0.0188(3) Uani 1 1 d .
C62 C 0.60458(13) 0.96905(12) 0.04191(9) 0.0254(3) Uani 1 1 d .
C63 C 0.76403(13) 1.00967(13) 0.01126(8) 0.0275(4) Uani 1 1 d .
C64 C 0.89609(19) 0.25159(19) 0.49305(14) 0.0611(7) Uani 1 1 d .
H64 H 0.8444 0.2242 0.5093 0.079 Uiso 1 1 calc R
C65 C 0.88531(17) 0.33369(18) 0.52904(13) 0.0582(6) Uani 1 1 d .
H65 H 0.8262 0.3629 0.5699 0.076 Uiso 1 1 calc R
C66 C 0.96124(17) 0.37256(16) 0.50506(12) 0.0514(5) Uani 1 1 d .
H66 H 0.9552 0.4282 0.5297 0.067 Uiso 1 1 calc R
C67 C 1.04485(18) 0.33078(18) 0.44590(12) 0.0542(6) Uani 1 1 d .
H67 H 1.0965 0.3582 0.4292 0.070 Uiso 1 1 calc R
C68 C 1.05569(19) 0.24993(19) 0.41015(12) 0.0603(6) Uani 1 1 d .
H68 H 1.1144 0.2215 0.3689 0.078 Uiso 1 1 calc R
C69 C 0.9813(2) 0.21026(19) 0.43423(13) 0.0612(6) Uani 1 1 d .
H69 H 0.9890 0.1537 0.4099 0.080 Uiso 1 1 calc R
C70 C 0.05941(14) 0.51803(14) 0.24907(11) 0.0460(5) Uani 1 1 d .
H70 H -0.0122 0.5344 0.2763 0.060 Uiso 1 1 calc R
C71 C 0.09259(15) 0.58496(15) 0.21237(13) 0.0567(6) Uani 1 1 d .
H71 H 0.0441 0.6480 0.2148 0.074 Uiso 1 1 calc R
C72 C 0.19555(16) 0.56128(16) 0.17222(14) 0.0649(7) Uani 1 1 d .
H72 H 0.2183 0.6079 0.1469 0.084 Uiso 1 1 calc R
C73 C 0.26620(16) 0.46990(16) 0.16849(14) 0.0636(7) Uani 1 1 d .
H73 H 0.3373 0.4531 0.1399 0.083 Uiso 1 1 calc R
C74 C 0.23329(15) 0.40325(15) 0.20622(13) 0.0546(6) Uani 1 1 d .
H74 H 0.2820 0.3406 0.2046 0.071 Uiso 1 1 calc R
C75 C 0.12972(15) 0.42726(14) 0.24645(11) 0.0467(5) Uani 1 1 d .
H75 H 0.1069 0.3811 0.2724 0.061 Uiso 1 1 calc R
C76 C 0.10669(13) 0.11911(12) 0.23720(9) 0.0328(4) Uani 1 1 d .
H76 H 0.0339 0.1321 0.2514 0.043 Uiso 1 1 calc R
C77 C 0.14884(14) 0.17296(14) 0.19038(10) 0.0405(4) Uani 1 1 d .
H77 H 0.1052 0.2235 0.1723 0.053 Uiso 1 1 calc R
C78 C 0.25468(14) 0.15414(14) 0.16930(10) 0.0418(5) Uani 1 1 d .
H78 H 0.2840 0.1909 0.1361 0.054 Uiso 1 1 calc R
C79 C 0.31777(13) 0.08212(13) 0.19639(9) 0.0368(4) Uani 1 1 d .
H79 H 0.3903 0.0701 0.1829 0.048 Uiso 1 1 calc R
C80 C 0.27524(14) 0.02753(12) 0.24313(10) 0.0366(4) Uani 1 1 d .
H80 H 0.3188 -0.0231 0.2612 0.048 Uiso 1 1 calc R
C81 C 0.16976(14) 0.04606(12) 0.26375(10) 0.0357(4) Uani 1 1 d .
H81 H 0.1405 0.0085 0.2962 0.046 Uiso 1 1 calc R
C82 C 0.5743(2) 0.4513(2) 0.02979(16) 0.0798(8) Uani 1 1 d .
H82 H 0.6261 0.4167 0.0498 0.104 Uiso 1 1 calc R
C83 C 0.4984(3) 0.5348(2) 0.06285(15) 0.0823(9) Uani 1 1 d .
H83 H 0.4967 0.5595 0.1062 0.107 Uiso 1 1 calc R
C84 C 0.4242(2) 0.5834(2) 0.03402(17) 0.0823(10) Uani 1 1 d .
H84 H 0.3707 0.6419 0.0577 0.107 Uiso 1 1 calc R
H1A H 0.2774(14) 0.7290(13) 0.3347(10) 0.039(5) Uiso 1 1 d .
H1B H 0.2635(15) 0.7168(15) 0.2633(11) 0.048(6) Uiso 1 1 d .
H1C H 0.2392(16) 0.8181(15) 0.2949(10) 0.050(6) Uiso 1 1 d .
H3 H 0.3510(13) 0.7814(11) 0.1666(8) 0.021(4) Uiso 1 1 d .
H5A H 0.5359(13) 0.8148(12) 0.0262(9) 0.029(4) Uiso 1 1 d .
H5B H 0.5000(13) 0.7288(13) 0.0241(9) 0.032(5) Uiso 1 1 d .
H5C H 0.4155(14) 0.8261(12) 0.0619(9) 0.029(4) Uiso 1 1 d .
H8 H 0.4474(12) 0.5152(12) 0.4401(8) 0.026(4) Uiso 1 1 d .
H9 H 0.3675(13) 0.6314(12) 0.5356(9) 0.031(5) Uiso 1 1 d .
H10 H 0.3419(13) 0.7907(12) 0.5162(9) 0.028(4) Uiso 1 1 d .
H12 H 0.5489(15) 0.5532(14) 0.2604(10) 0.044(5) Uiso 1 1 d .
H12A H 0.3919(18) 0.4752(17) 0.3247(13) 0.062(7) Uiso 1 1 d .
H12B H 0.382(2) 0.556(2) 0.2714(13) 0.080(8) Uiso 1 1 d .
H12C H 0.4634(18) 0.4528(17) 0.2452(12) 0.063(7) Uiso 1 1 d .
H13A H 0.5608(14) 0.4014(13) 0.3524(10) 0.037(5) Uiso 1 1 d .
H13B H 0.6288(16) 0.3920(15) 0.2709(11) 0.049(6) Uiso 1 1 d .
H13C H 0.6472(18) 0.4512(16) 0.3283(11) 0.062(7) Uiso 1 1 d .
H15 H 0.4051(12) 0.8823(11) 0.3496(9) 0.021(4) Uiso 1 1 d .
H16A H 0.2267(14) 0.9330(12) 0.4760(10) 0.037(5) Uiso 1 1 d .
H16B H 0.2499(14) 1.0028(14) 0.4143(9) 0.038(5) Uiso 1 1 d .
H16C H 0.2242(14) 0.9130(13) 0.3999(9) 0.033(5) Uiso 1 1 d .
H17A H 0.4226(14) 0.9815(14) 0.4274(9) 0.039(5) Uiso 1 1 d .
H17B H 0.5116(16) 0.8758(14) 0.4184(10) 0.041(5) Uiso 1 1 d .
H17C H 0.4060(14) 0.9151(13) 0.4868(10) 0.037(5) Uiso 1 1 d .
H19 H 0.6813(12) 0.6544(11) -0.0051(8) 0.023(4) Uiso 1 1 d .
H20 H 0.8362(13) 0.6588(12) -0.0857(9) 0.030(4) Uiso 1 1 d .
H21 H 0.9352(12) 0.7287(11) -0.0494(8) 0.021(4) Uiso 1 1 d .
H23A H 1.0878(13) 0.7004(12) -0.0312(9) 0.029(4) Uiso 1 1 d .
H23B H 1.0385(13) 0.6303(12) 0.0158(8) 0.024(4) Uiso 1 1 d .
H23C H 1.1352(14) 0.6490(12) 0.0259(9) 0.031(5) Uiso 1 1 d .
H25 H 1.1178(13) 0.7710(11) 0.0914(8) 0.019(4) Uiso 1 1 d .
H27A H 1.0938(17) 0.8638(16) 0.2202(12) 0.066(7) Uiso 1 1 d .
H27B H 1.0618(16) 0.9652(16) 0.1925(11) 0.053(6) Uiso 1 1 d .
H27C H 1.1480(18) 0.8786(15) 0.1439(12) 0.059(6) Uiso 1 1 d .
H30 H 0.8401(12) 1.0623(11) 0.4059(9) 0.026(4) Uiso 1 1 d .
H31 H 0.8086(12) 1.2124(12) 0.3646(8) 0.021(4) Uiso 1 1 d .
H32 H 0.8085(12) 1.2341(12) 0.2492(8) 0.022(4) Uiso 1 1 d .
H34 H 0.8254(12) 1.0608(11) 0.1303(8) 0.017(4) Uiso 1 1 d .
H35A H 0.9590(13) 1.1039(12) 0.0441(9) 0.031(5) Uiso 1 1 d .
H35B H 1.0076(14) 1.0248(13) 0.0901(9) 0.032(5) Uiso 1 1 d .
H35C H 0.9894(14) 1.1329(13) 0.1088(9) 0.033(5) Uiso 1 1 d .
H36A H 0.7725(13) 1.2080(12) 0.0878(9) 0.030(4) Uiso 1 1 d .
H36B H 0.8010(13) 1.2560(12) 0.1424(9) 0.028(4) Uiso 1 1 d .
H36C H 0.7051(14) 1.2214(12) 0.1702(9) 0.031(5) Uiso 1 1 d .
H37 H 0.9017(12) 0.8461(11) 0.3054(8) 0.020(4) Uiso 1 1 d .
H38A H 0.9800(16) 0.8022(16) 0.3910(11) 0.051(6) Uiso 1 1 d .
H38B H 1.0345(17) 0.8655(14) 0.3401(11) 0.048(6) Uiso 1 1 d .
H38C H 0.9528(16) 0.9113(15) 0.4171(11) 0.054(6) Uiso 1 1 d .
H39A H 0.7616(14) 0.9422(13) 0.4398(10) 0.038(5) Uiso 1 1 d .
H39B H 0.7902(14) 0.8333(14) 0.4148(9) 0.035(5) Uiso 1 1 d .
H39C H 0.7201(15) 0.9175(13) 0.3807(9) 0.035(5) Uiso 1 1 d .
H42 H 0.8324(13) 0.4386(12) 0.4049(9) 0.027(4) Uiso 1 1 d .
H43 H 0.9072(13) 0.3260(13) 0.3076(9) 0.030(4) Uiso 1 1 d .
H44 H 0.8921(12) 0.3736(12) 0.1982(9) 0.023(4) Uiso 1 1 d .
H46 H 0.7012(13) 0.6914(12) 0.4110(8) 0.028(4) Uiso 1 1 d .
H47A H 0.8553(17) 0.5619(16) 0.4624(11) 0.058(6) Uiso 1 1 d .
H47B H 0.7961(16) 0.6749(15) 0.4890(11) 0.056(6) Uiso 1 1 d .
H47C H 0.8867(18) 0.6427(16) 0.3985(12) 0.065(7) Uiso 1 1 d .
H48A H 0.601(2) 0.6237(17) 0.4613(13) 0.074(8) Uiso 1 1 d .
H48B H 0.6289(17) 0.6529(16) 0.5241(12) 0.058(6) Uiso 1 1 d .
H48C H 0.6937(17) 0.5319(17) 0.4972(12) 0.064(7) Uiso 1 1 d .
H49 H 0.7722(11) 0.6099(11) 0.1609(8) 0.017(4) Uiso 1 1 d .
H50A H 0.6757(15) 0.5104(12) 0.1600(9) 0.034(5) Uiso 1 1 d .
H50B H 0.7523(13) 0.5090(12) 0.0826(10) 0.034(5) Uiso 1 1 d .
H50C H 0.7830(13) 0.4222(13) 0.1272(9) 0.032(5) Uiso 1 1 d .
H51A H 0.9570(14) 0.5501(13) 0.1229(9) 0.032(5) Uiso 1 1 d .
H51B H 0.9603(14) 0.4505(14) 0.0989(9) 0.036(5) Uiso 1 1 d .
H51C H 0.9157(14) 0.5426(13) 0.0591(10) 0.035(5) Uiso 1 1 d .
H54 H 0.4446(12) 1.2892(12) 0.2612(8) 0.023(4) Uiso 1 1 d .
H55 H 0.4808(13) 1.3060(12) 0.1400(9) 0.028(4) Uiso 1 1 d .
H56 H 0.5853(12) 1.1734(11) 0.0582(9) 0.021(4) Uiso 1 1 d .
H58 H 0.5209(12) 1.0725(12) 0.3395(8) 0.021(4) Uiso 1 1 d .
H59A H 0.6320(18) 1.1533(15) 0.3410(11) 0.059(6) Uiso 1 1 d .
H59B H 0.5329(17) 1.2574(17) 0.3553(11) 0.059(6) Uiso 1 1 d .
H59C H 0.5326(14) 1.1793(13) 0.4166(10) 0.040(5) Uiso 1 1 d .
H60A H 0.3552(15) 1.2498(15) 0.3660(10) 0.044(5) Uiso 1 1 d .
H60B H 0.3626(14) 1.1733(13) 0.4186(10) 0.040(5) Uiso 1 1 d .
H60C H 0.3444(16) 1.1567(14) 0.3459(10) 0.048(6) Uiso 1 1 d .
H61 H 0.7097(12) 0.9373(12) 0.0931(8) 0.023(4) Uiso 1 1 d .
H62A H 0.5518(14) 0.9539(12) 0.0779(9) 0.032(5) Uiso 1 1 d .
H62B H 0.5714(13) 1.0231(13) 0.0182(9) 0.032(5) Uiso 1 1 d .
H62C H 0.6445(14) 0.9130(13) 0.0061(9) 0.035(5) Uiso 1 1 d .
H63A H 0.8032(14) 0.9533(13) -0.0227(10) 0.035(5) Uiso 1 1 d .
H63B H 0.8148(15) 1.0218(13) 0.0283(10) 0.043(5) Uiso 1 1 d .
H63C H 0.7349(15) 1.0633(14) -0.0147(10) 0.042(5) Uiso 1 1 d .
H101 H 0.6699(12) 0.7077(11) 0.3253(8) 0.017(4) Uiso 1 1 d .
H102 H 0.8486(11) 0.7119(10) 0.2984(8) 0.018(4) Uiso 1 1 d .
H103 H 0.8483(12) 0.7146(11) 0.2065(8) 0.023(4) Uiso 1 1 d .
H104 H 0.7535(11) 0.8145(10) 0.2739(7) 0.016(4) Uiso 1 1 d .
H105 H 0.6502(11) 0.9890(11) 0.2639(8) 0.015(4) Uiso 1 1 d .
H106 H 0.5537(12) 0.8945(11) 0.1971(8) 0.024(4) Uiso 1 1 d .
H107 H 0.5823(11) 0.8667(10) 0.2818(8) 0.018(4) Uiso 1 1 d .
H108 H 0.4785(12) 0.9794(11) 0.2781(8) 0.019(4) Uiso 1 1 d .

loop_
_atom_site_aniso_label
_atom_site_aniso_U_11
_atom_site_aniso_U_22
_atom_site_aniso_U_33
_atom_site_aniso_U_23
_atom_site_aniso_U_13
_atom_site_aniso_U_12
Mg1 0.0154(2) 0.0135(2) 0.0132(2) 0.00148(17) -0.00540(18) -0.00491(18)
Mg2 0.0131(2) 0.0121(2) 0.0141(2) 0.00008(17) -0.00306(18) -0.00334(17)
B1 0.0193(8) 0.0140(8) 0.0205(8) 0.0040(6) -0.0090(7) -0.0065(6)
B2 0.0156(7) 0.0130(7) 0.0184(8) 0.0016(6) -0.0042(6) -0.0039(6)
N1 0.0175(6) 0.0126(5) 0.0137(6) 0.0007(4) -0.0050(5) -0.0048(5)
N2 0.0187(6) 0.0162(6) 0.0140(6) 0.0015(5) -0.0061(5) -0.0052(5)
N3 0.0176(6) 0.0141(6) 0.0128(5) 0.0003(4) -0.0055(5) -0.0026(5)
N4 0.0175(6) 0.0141(6) 0.0151(6) -0.0007(4) -0.0043(5) -0.0042(5)
N5 0.0148(6) 0.0127(5) 0.0137(5) 0.0002(4) -0.0032(5) -0.0043(4)
N6 0.0166(6) 0.0113(5) 0.0124(6) 0.0001(4) -0.0034(5) -0.0032(5)
N7 0.0166(6) 0.0133(6) 0.0118(6) 0.0012(4) -0.0058(5) -0.0050(5)
C1 0.0185(8) 0.0319(9) 0.0256(8) 0.0019(7) -0.0063(7) -0.0103(7)
C2 0.0171(7) 0.0142(7) 0.0207(7) -0.0011(5) -0.0053(6) -0.0051(5)
C3 0.0191(7) 0.0215(7) 0.0224(7) 0.0014(6) -0.0121(6) -0.0063(6)
C4 0.0239(7) 0.0157(7) 0.0176(7) 0.0007(5) -0.0098(6) -0.0076(6)
C5 0.0276(9) 0.0302(9) 0.0211(8) 0.0065(7) -0.0135(7) -0.0114(7)
C6 0.0145(6) 0.0194(7) 0.0157(7) 0.0042(5) -0.0045(5) -0.0075(5)
C7 0.0199(7) 0.0193(7) 0.0234(7) 0.0035(6) -0.0052(6) -0.0078(6)
C8 0.0281(8) 0.0216(8) 0.0280(8) 0.0108(7) -0.0063(7) -0.0099(7)
C9 0.0294(8) 0.0333(9) 0.0197(8) 0.0110(7) -0.0053(7) -0.0130(7)
C10 0.0270(8) 0.0285(8) 0.0159(7) 0.0027(6) -0.0042(6) -0.0108(7)
C11 0.0189(7) 0.0210(7) 0.0175(7) 0.0030(6) -0.0049(6) -0.0085(6)
C12 0.0436(10) 0.0176(8) 0.0264(8) 0.0031(7) -0.0033(8) -0.0097(7)
C13 0.0310(9) 0.0195(8) 0.0510(12) 0.0006(8) -0.0038(9) -0.0086(7)
C14 0.0809(17) 0.0256(10) 0.0737(17) -0.0107(11) -0.0524(15) -0.0011(11)
C15 0.0314(8) 0.0204(7) 0.0137(7) 0.0007(6) -0.0019(6) -0.0102(6)
C16 0.0352(9) 0.0234(9) 0.0216(8) 0.0015(7) -0.0044(7) -0.0062(7)
C17 0.0437(11) 0.0277(9) 0.0233(9) -0.0010(7) -0.0060(8) -0.0189(8)
C18 0.0211(7) 0.0131(6) 0.0145(7) 0.0030(5) -0.0073(6) -0.0038(5)
C19 0.0266(8) 0.0182(7) 0.0166(7) 0.0006(6) -0.0090(6) -0.0084(6)
C20 0.0294(8) 0.0204(7) 0.0123(7) -0.0011(6) -0.0062(6) -0.0066(6)
C21 0.0223(7) 0.0195(7) 0.0142(7) 0.0006(6) -0.0023(6) -0.0065(6)
C22 0.0192(7) 0.0113(6) 0.0158(7) 0.0011(5) -0.0053(6) -0.0027(5)
C23 0.0202(8) 0.0196(8) 0.0223(8) -0.0057(6) -0.0015(6) -0.0034(6)
C24 0.0186(7) 0.0137(7) 0.0159(7) 0.0020(5) -0.0021(6) -0.0046(5)
C25 0.0135(7) 0.0169(7) 0.0197(7) -0.0003(6) -0.0015(6) -0.0024(6)
C26 0.0166(7) 0.0161(7) 0.0173(7) 0.0043(5) -0.0060(6) -0.0062(5)
C27 0.0155(7) 0.0264(9) 0.0275(8) -0.0029(7) -0.0055(7) -0.0066(6)
C28 0.0117(6) 0.0161(7) 0.0167(7) -0.0014(5) -0.0031(5) -0.0057(5)
C29 0.0148(7) 0.0195(7) 0.0187(7) 0.0007(6) -0.0051(6) -0.0070(6)
C30 0.0229(7) 0.0253(8) 0.0163(7) -0.0008(6) -0.0047(6) -0.0115(6)
C31 0.0232(8) 0.0203(8) 0.0213(7) -0.0054(6) -0.0036(6) -0.0102(6)
C32 0.0167(7) 0.0157(7) 0.0236(7) -0.0002(6) -0.0035(6) -0.0068(6)
C33 0.0114(6) 0.0176(7) 0.0182(7) 0.0002(5) -0.0028(5) -0.0062(5)
C34 0.0213(7) 0.0174(7) 0.0197(7) 0.0029(6) -0.0078(6) -0.0089(6)
C35 0.0254(8) 0.0284(9) 0.0215(8) 0.0050(7) -0.0028(7) -0.0072(7)
C36 0.0253(8) 0.0214(8) 0.0282(9) 0.0065(6) -0.0106(7) -0.0089(7)
C37 0.0286(8) 0.0188(7) 0.0168(7) 0.0011(6) -0.0075(6) -0.0083(6)
C38 0.0440(11) 0.0348(10) 0.0379(10) 0.0119(9) -0.0252(9) -0.0123(9)
C39 0.0436(10) 0.0255(9) 0.0208(8) -0.0001(7) -0.0020(8) -0.0187(8)
C40 0.0147(6) 0.0132(6) 0.0192(7) 0.0039(5) -0.0065(6) -0.0059(5)
C41 0.0245(7) 0.0179(7) 0.0212(7) 0.0050(6) -0.0113(6) -0.0098(6)
C42 0.0332(9) 0.0208(8) 0.0277(8) 0.0117(6) -0.0185(7) -0.0130(7)
C43 0.0259(8) 0.0129(7) 0.0381(9) 0.0081(6) -0.0150(7) -0.0062(6)
C44 0.0232(8) 0.0140(7) 0.0272(8) 0.0000(6) -0.0065(6) -0.0048(6)
C45 0.0168(7) 0.0145(7) 0.0217(7) 0.0026(6) -0.0057(6) -0.0059(5)
C46 0.0372(9) 0.0218(8) 0.0201(7) 0.0058(6) -0.0136(7) -0.0111(7)
C47 0.0494(11) 0.0360(10) 0.0415(11) 0.0059(9) -0.0277(9) -0.0184(9)
C48 0.0481(12) 0.0519(13) 0.0306(10) -0.0017(9) -0.0012(9) -0.0220(10)
C49 0.0250(8) 0.0117(7) 0.0175(7) -0.0010(5) -0.0039(6) -0.0033(6)
C50 0.0301(9) 0.0231(8) 0.0190(8) -0.0016(6) -0.0054(7) -0.0088(7)
C51 0.0295(9) 0.0227(8) 0.0227(8) -0.0021(7) -0.0004(7) -0.0098(7)
C52 0.0128(6) 0.0126(6) 0.0184(7) 0.0019(5) -0.0054(5) -0.0047(5)
C53 0.0168(7) 0.0165(7) 0.0199(7) 0.0012(6) -0.0043(6) -0.0063(6)
C54 0.0207(7) 0.0139(7) 0.0268(8) -0.0006(6) -0.0038(6) -0.0024(6)
C55 0.0229(8) 0.0155(7) 0.0307(8) 0.0082(6) -0.0101(7) -0.0030(6)
C56 0.0213(7) 0.0220(8) 0.0204(7) 0.0071(6) -0.0093(6) -0.0083(6)
C57 0.0138(6) 0.0168(7) 0.0183(7) 0.0017(5) -0.0056(5) -0.0056(5)
C58 0.0236(8) 0.0153(7) 0.0192(7) -0.0010(6) -0.0020(6) -0.0055(6)
C59 0.0419(11) 0.0492(12) 0.0277(9) 0.0032(8) -0.0125(8) -0.0263(9)
C60 0.0248(9) 0.0370(10) 0.0279(9) -0.0006(8) -0.0007(7) -0.0084(8)
C61 0.0215(7) 0.0176(7) 0.0155(7) 0.0017(6) -0.0077(6) -0.0037(6)
C62 0.0303(9) 0.0264(8) 0.0226(8) 0.0014(7) -0.0094(7) -0.0135(7)
C63 0.0228(8) 0.0373(10) 0.0190(8) -0.0046(7) -0.0028(7) -0.0106(7)
C64 0.0614(15) 0.0782(17) 0.0810(17) 0.0473(15) -0.0504(14) -0.0476(13)
C65 0.0481(13) 0.0706(16) 0.0593(14) 0.0357(12) -0.0310(11) -0.0168(11)
C66 0.0609(14) 0.0547(13) 0.0572(13) 0.0254(11) -0.0405(12) -0.0259(11)
C67 0.0569(13) 0.0795(16) 0.0564(13) 0.0247(12) -0.0384(12) -0.0436(12)
C68 0.0617(14) 0.0868(18) 0.0551(14) 0.0133(12) -0.0360(12) -0.0391(13)
C69 0.0752(17) 0.0734(16) 0.0681(16) 0.0229(13) -0.0487(14) -0.0443(14)
C70 0.0259(9) 0.0457(11) 0.0618(13) 0.0109(10) -0.0127(9) -0.0102(8)
C71 0.0274(10) 0.0401(11) 0.0911(17) 0.0231(11) -0.0155(11) -0.0047(8)
C72 0.0330(11) 0.0486(13) 0.1030(19) 0.0366(13) -0.0155(12) -0.0125(9)
C73 0.0259(10) 0.0490(13) 0.1025(19) 0.0266(13) -0.0129(11) -0.0075(9)
C74 0.0320(10) 0.0400(11) 0.0907(17) 0.0201(11) -0.0254(11) -0.0087(9)
C75 0.0368(10) 0.0428(11) 0.0657(13) 0.0184(10) -0.0214(10) -0.0179(9)
C76 0.0240(8) 0.0372(10) 0.0389(10) 0.0022(8) -0.0145(7) -0.0097(7)
C77 0.0340(10) 0.0422(10) 0.0421(10) 0.0144(9) -0.0192(8) -0.0055(8)
C78 0.0346(10) 0.0500(11) 0.0383(10) 0.0189(9) -0.0109(8) -0.0152(9)
C79 0.0207(8) 0.0470(11) 0.0371(10) 0.0041(8) -0.0094(7) -0.0067(8)
C80 0.0327(9) 0.0305(9) 0.0503(11) 0.0099(8) -0.0238(8) -0.0076(7)
C81 0.0371(10) 0.0339(9) 0.0466(11) 0.0116(8) -0.0206(8) -0.0200(8)
C82 0.090(2) 0.0689(18) 0.095(2) -0.0023(16) -0.0140(17) -0.0592(17)
C83 0.106(2) 0.084(2) 0.0631(17) -0.0183(15) 0.0039(17) -0.069(2)
C84 0.0754(19) 0.0623(17) 0.090(2) -0.0317(15) 0.0282(16) -0.0497(16)

loop_
_atom_type_symbol
_atom_type_description
_atom_type_scat_dispersion_real
_atom_type_scat_dispersion_imag
_atom_type_scat_source
C C 0.0033 0.0016 'International Tables Vol C Tables 4.2.6.8 and 6.1.1.4'
H H 0.0000 0.0000 'International Tables Vol C Tables 4.2.6.8 and 6.1.1.4'
N N 0.0061 0.0033 'International Tables Vol C Tables 4.2.6.8 and 6.1.1.4'
Mg Mg 0.0486 0.0363 'International Tables Vol C Tables 4.2.6.8 and 6.1.1.4'
B B 0.0013 0.0007 'International Tables Vol C Tables 4.2.6.8 and 6.1.1.4'

loop_
_geom_angle_atom_site_label_1
_geom_angle_atom_site_label_2
_geom_angle_atom_site_label_3
_geom_angle
_geom_angle_site_symmetry_1
_geom_angle_site_symmetry_3
N2 Mg1 N1 92.76(5) . .
N2 Mg1 N6 137.09(5) . .
N1 Mg1 N6 108.71(5) . .
N2 Mg1 B2 102.31(5) . .
N1 Mg1 B2 104.97(5) . .
N6 Mg1 B2 107.02(5) . .
N2 Mg1 N3 54.02(4) . .
N1 Mg1 N3 146.78(4) . .
N6 Mg1 N3 98.15(4) . .
B2 Mg1 N3 84.71(4) . .
N2 Mg1 C18 26.89(4) . .
N1 Mg1 C18 119.28(5) . .
N6 Mg1 C18 116.90(4) . .
B2 Mg1 C18 97.89(5) . .
N3 Mg1 C18 27.70(4) . .
N2 Mg1 Mg2 98.85(4) . .
N1 Mg1 Mg2 159.23(4) . .
N6 Mg1 Mg2 73.81(3) . .
B2 Mg1 Mg2 55.80(4) . .
N3 Mg1 Mg2 47.69(3) . .
C18 Mg1 Mg2 74.74(3) . .
N2 Mg1 H101 157.3(4) . .
N1 Mg1 H101 93.6(4) . .
N6 Mg1 H101 21.7(4) . .
B2 Mg1 H101 97.0(4) . .
N3 Mg1 H101 117.0(4) . .
C18 Mg1 H101 138.4(4) . .
Mg2 Mg1 H101 82.2(4) . .
N2 Mg1 H106 75.7(4) . .
N1 Mg1 H106 104.4(4) . .
N6 Mg1 H106 129.9(4) . .
B2 Mg1 H106 26.7(4) . .
N3 Mg1 H106 70.3(4) . .
C18 Mg1 H106 75.0(4) . .
Mg2 Mg1 H106 62.6(4) . .
H101 Mg1 H106 123.4(6) . .
N2 Mg1 H107 128.7(4) . .
N1 Mg1 H107 101.5(4) . .
N6 Mg1 H107 83.8(4) . .
B2 Mg1 H107 26.5(4) . .
N3 Mg1 H107 100.5(4) . .
C18 Mg1 H107 120.6(4) . .
Mg2 Mg1 H107 57.9(4) . .
H101 Mg1 H107 71.0(6) . .
H106 Mg1 H107 53.1(6) . .
N4 Mg2 N5 92.27(5) . .
N4 Mg2 N7 138.48(5) . .
N5 Mg2 N7 106.40(5) . .
N4 Mg2 B1 103.31(5) . .
N5 Mg2 B1 105.49(5) . .
N7 Mg2 B1 106.67(5) . .
N4 Mg2 N3 55.25(4) . .
N5 Mg2 N3 147.48(4) . .
N7 Mg2 N3 98.93(4) . .
B1 Mg2 N3 85.87(5) . .
N4 Mg2 C22 27.39(4) . .
N5 Mg2 C22 119.30(4) . .
N7 Mg2 C22 118.77(5) . .
B1 Mg2 C22 98.34(5) . .
N3 Mg2 C22 28.22(4) . .
N4 Mg2 Mg1 101.75(4) . .
N5 Mg2 Mg1 158.56(4) . .
N7 Mg2 Mg1 73.44(3) . .
B1 Mg2 Mg1 55.71(4) . .
N3 Mg2 Mg1 49.56(3) . .
C22 Mg2 Mg1 76.90(3) . .
N4 Mg2 H103 77.1(4) . .
N5 Mg2 H103 106.0(4) . .
N7 Mg2 H103 129.2(4) . .
B1 Mg2 H103 26.2(4) . .
N3 Mg2 H103 71.2(4) . .
C22 Mg2 H103 75.4(4) . .
Mg1 Mg2 H103 62.4(4) . .
N4 Mg2 H104 129.2(4) . .
N5 Mg2 H104 101.1(4) . .
N7 Mg2 H104 83.9(4) . .
B1 Mg2 H104 25.9(4) . .
N3 Mg2 H104 101.5(4) . .
C22 Mg2 H104 121.0(4) . .
Mg1 Mg2 H104 57.4(4) . .
H103 Mg2 H104 52.1(6) . .
N4 Mg2 H105 157.8(4) . .
N5 Mg2 H105 91.6(4) . .
N7 Mg2 H105 21.4(4) . .
B1 Mg2 H105 96.7(4) . .
N3 Mg2 H105 117.7(4) . .
C22 Mg2 H105 140.0(4) . .
Mg1 Mg2 H105 81.6(4) . .
H103 Mg2 H105 122.6(5) . .
H104 Mg2 H105 71.2(6) . .
N6 B1 Mg2 121.65(9) . .
N6 B1 H102 112.5(8) . .
Mg2 B1 H102 124.9(8) . .
N6 B1 H103 110.1(8) . .
Mg2 B1 H103 60.1(8) . .
H102 B1 H103 110.7(11) . .
N6 B1 H104 107.5(7) . .
Mg2 B1 H104 47.7(7) . .
H102 B1 H104 108.0(11) . .
H103 B1 H104 107.9(11) . .
N7 B2 Mg1 122.15(9) . .
N7 B2 H106 110.0(8) . .
Mg1 B2 H106 60.5(8) . .
N7 B2 H107 107.5(7) . .
Mg1 B2 H107 48.9(7) . .
H106 B2 H107 109.4(11) . .
N7 B2 H108 111.4(8) . .
Mg1 B2 H108 125.5(8) . .
H106 B2 H108 110.9(11) . .
H107 B2 H108 107.5(10) . .
C2 N1 C6 117.87(11) . .
C2 N1 Mg1 119.53(9) . .
C6 N1 Mg1 122.23(9) . .
C4 N2 C18 123.20(11) . .
C4 N2 Mg1 120.74(9) . .
C18 N2 Mg1 111.90(9) . .
C18 N3 C22 119.52(11) . .
C18 N3 Mg2 157.06(9) . .
C22 N3 Mg2 81.45(8) . .
C18 N3 Mg1 79.44(8) . .
C22 N3 Mg1 157.09(9) . .
Mg2 N3 Mg1 82.75(3) . .
C24 N4 C22 124.17(12) . .
C24 N4 Mg2 121.67(9) . .
C22 N4 Mg2 110.20(9) . .
C26 N5 C28 116.93(11) . .
C26 N5 Mg2 119.39(9) . .
C28 N5 Mg2 123.21(8) . .
C40 N6 B1 108.65(10) . .
C40 N6 Mg1 129.64(9) . .
B1 N6 Mg1 108.83(8) . .
C40 N6 H101 103.5(10) . .
B1 N6 H101 106.8(10) . .
Mg1 N6 H101 96.5(10) . .
C52 N7 B2 108.65(10) . .
C52 N7 Mg2 130.15(8) . .
B2 N7 Mg2 108.61(8) . .
C52 N7 H105 103.8(10) . .
B2 N7 H105 106.5(10) . .
Mg2 N7 H105 96.0(10) . .
C2 C1 H1A 114.3(11) . .
C2 C1 H1B 110.1(12) . .
H1A C1 H1B 107.9(16) . .
C2 C1 H1C 108.9(12) . .
H1A C1 H1C 109.2(16) . .
H1B C1 H1C 106.2(17) . .
N1 C2 C3 124.21(13) . .
N1 C2 C1 121.64(13) . .
C3 C2 C1 114.10(13) . .
C4 C3 C2 131.36(13) . .
C4 C3 H3 116.7(9) . .
C2 C3 H3 111.9(9) . .
N2 C4 C3 122.47(13) . .
N2 C4 C5 122.12(13) . .
C3 C4 C5 115.35(13) . .
C4 C5 H5A 112.8(10) . .
C4 C5 H5B 110.8(10) . .
H5A C5 H5B 107.7(14) . .
C4 C5 H5C 109.1(10) . .
H5A C5 H5C 110.1(14) . .
H5B C5 H5C 106.0(14) . .
C11 C6 C7 120.74(12) . .
C11 C6 N1 120.82(12) . .
C7 C6 N1 118.44(12) . .
C8 C7 C6 118.37(13) . .
C8 C7 C12 120.04(13) . .
C6 C7 C12 121.58(13) . .
C9 C8 C7 121.45(14) . .
C9 C8 H8 119.5(10) . .
C7 C8 H8 119.1(10) . .
C8 C9 C10 119.57(14) . .
C8 C9 H9 119.8(10) . .
C10 C9 H9 120.6(10) . .
C9 C10 C11 121.23(15) . .
C9 C10 H10 119.2(10) . .
C11 C10 H10 119.5(10) . .
C10 C11 C6 118.58(13) . .
C10 C11 C15 118.96(13) . .
C6 C11 C15 122.46(12) . .
C7 C12 C14 111.72(16) . .
C7 C12 C13 113.14(15) . .
C14 C12 C13 109.39(15) . .
C7 C12 H12 106.3(11) . .
C14 C12 H12 108.3(11) . .
C13 C12 H12 107.8(11) . .
C12 C13 H13A 112.7(10) . .
C12 C13 H13B 109.6(12) . .
H13A C13 H13B 106.8(16) . .
C12 C13 H13C 111.6(13) . .
H13A C13 H13C 107.6(16) . .
H13B C13 H13C 108.4(17) . .
C12 C14 H12A 109.8(14) . .
C12 C14 H12B 110.7(16) . .
H12A C14 H12B 110(2) . .
C12 C14 H12C 110.2(14) . .
H12A C14 H12C 107.9(19) . .
H12B C14 H12C 109(2) . .
C11 C15 C16 112.04(13) . .
C11 C15 C17 111.32(13) . .
C16 C15 C17 110.55(14) . .
C11 C15 H15 108.9(9) . .
C16 C15 H15 107.8(9) . .
C17 C15 H15 106.0(9) . .
C15 C16 H16A 111.6(10) . .
C15 C16 H16B 109.5(11) . .
H16A C16 H16B 110.1(14) . .
C15 C16 H16C 111.1(10) . .
H16A C16 H16C 106.3(15) . .
H16B C16 H16C 108.2(15) . .
C15 C17 H17A 111.4(11) . .
C15 C17 H17B 111.2(11) . .
H17A C17 H17B 109.1(15) . .
C15 C17 H17C 111.3(11) . .
H17A C17 H17C 105.0(15) . .
H17B C17 H17C 108.5(15) . .
N3 C18 N2 112.54(11) . .
N3 C18 C19 121.47(13) . .
N2 C18 C19 125.73(13) . .
N3 C18 Mg1 72.86(7) . .
N2 C18 Mg1 41.20(6) . .
C19 C18 Mg1 159.00(10) . .
C20 C19 C18 118.41(14) . .
C20 C19 H19 120.5(9) . .
C18 C19 H19 121.1(9) . .
C21 C20 C19 120.36(13) . .
C21 C20 H20 119.9(10) . .
C19 C20 H20 119.7(10) . .
C20 C21 C22 118.71(13) . .
C20 C21 H21 121.3(9) . .
C22 C21 H21 120.0(9) . .
N3 C22 N4 111.82(11) . .
N3 C22 C21 121.02(13) . .
N4 C22 C21 126.97(13) . .
N3 C22 Mg2 70.33(7) . .
N4 C22 Mg2 42.41(6) . .
C21 C22 Mg2 163.33(10) . .
C24 C23 H23A 110.1(10) . .
C24 C23 H23B 111.3(9) . .
H23A C23 H23B 109.3(13) . .
C24 C23 H23C 109.4(10) . .
H23A C23 H23C 106.4(14) . .
H23B C23 H23C 110.3(14) . .
N4 C24 C25 122.08(13) . .
N4 C24 C23 122.55(13) . .
C25 C24 C23 115.32(13) . .
C24 C25 C26 131.39(13) . .
C24 C25 H25 116.3(9) . .
C26 C25 H25 112.4(9) . .
N5 C26 C25 124.79(13) . .
N5 C26 C27 120.79(13) . .
C25 C26 C27 114.40(12) . .
C26 C27 H27A 108.6(13) . .
C26 C27 H27B 114.0(13) . .
H27A C27 H27B 108.0(18) . .
C26 C27 H27C 113.7(13) . .
H27A C27 H27C 104.8(18) . .
H27B C27 H27C 107.2(18) . .
C29 C28 C33 120.62(12) . .
C29 C28 N5 121.08(12) . .
C33 C28 N5 118.29(12) . .
C30 C29 C28 118.29(13) . .
C30 C29 C37 118.77(12) . .
C28 C29 C37 122.93(12) . .
C31 C30 C29 121.57(14) . .
C31 C30 H30 119.5(10) . .
C29 C30 H30 119.0(10) . .
C30 C31 C32 119.58(14) . .
C30 C31 H31 120.3(9) . .
C32 C31 H31 120.1(9) . .
C31 C32 C33 121.29(13) . .
C31 C32 H32 119.9(9) . .
C33 C32 H32 118.8(9) . .
C32 C33 C28 118.54(13) . .
C32 C33 C34 120.41(12) . .
C28 C33 C34 121.04(12) . .
C33 C34 C36 112.70(12) . .
C33 C34 C35 112.43(12) . .
C36 C34 C35 109.38(12) . .
C33 C34 H34 105.8(9) . .
C36 C34 H34 107.4(9) . .
C35 C34 H34 108.9(9) . .
C34 C35 H35A 111.1(10) . .
C34 C35 H35B 111.9(10) . .
H35A C35 H35B 108.1(14) . .
C34 C35 H35C 109.7(10) . .
H35A C35 H35C 108.9(14) . .
H35B C35 H35C 107.0(14) . .
C34 C36 H36A 109.0(10) . .
C34 C36 H36B 111.5(10) . .
H36A C36 H36B 105.9(14) . .
C34 C36 H36C 111.7(10) . .
H36A C36 H36C 109.2(14) . .
H36B C36 H36C 109.4(14) . .
C29 C37 C38 112.64(13) . .
C29 C37 C39 110.16(12) . .
C38 C37 C39 109.63(14) . .
C29 C37 H37 108.0(9) . .
C38 C37 H37 107.7(9) . .
C39 C37 H37 108.5(9) . .
C37 C38 H38A 109.4(12) . .
C37 C38 H38B 110.1(12) . .
H38A C38 H38B 110.5(16) . .
C37 C38 H38C 111.7(12) . .
H38A C38 H38C 108.2(16) . .
H38B C38 H38C 106.8(17) . .
C37 C39 H39A 109.8(11) . .
C37 C39 H39B 109.5(11) . .
H39A C39 H39B 109.9(15) . .
C37 C39 H39C 111.9(10) . .
H39A C39 H39C 106.8(15) . .
H39B C39 H39C 108.9(15) . .
C45 C40 C41 119.99(12) . .
C45 C40 N6 119.93(12) . .
C41 C40 N6 119.92(12) . .
C42 C41 C40 118.78(13) . .
C42 C41 C46 117.77(13) . .
C40 C41 C46 123.39(12) . .
C43 C42 C41 121.53(14) . .
C43 C42 H42 118.7(10) . .
C41 C42 H42 119.8(10) . .
C42 C43 C44 119.34(13) . .
C42 C43 H43 120.8(10) . .
C44 C43 H43 119.8(10) . .
C43 C44 C45 121.52(14) . .
C43 C44 H44 120.6(9) . .
C45 C44 H44 117.8(9) . .
C44 C45 C40 118.79(13) . .
C44 C45 C49 118.42(13) . .
C40 C45 C49 122.76(12) . .
C41 C46 C48 111.10(14) . .
C41 C46 C47 111.30(14) . .
C48 C46 C47 109.07(15) . .
C41 C46 H46 111.8(10) . .
C48 C46 H46 106.7(10) . .
C47 C46 H46 106.6(10) . .
C46 C47 H47A 107.7(12) . .
C46 C47 H47B 108.0(11) . .
H47A C47 H47B 101.3(16) . .
C46 C47 H47C 110.8(12) . .
H47A C47 H47C 116.0(17) . .
H47B C47 H47C 112.3(16) . .
C46 C48 H48A 95.3(14) . .
C46 C48 H48B 110.3(12) . .
H48A C48 H48B 100.9(18) . .
C46 C48 H48C 111.1(12) . .
H48A C48 H48C 128.2(19) . .
H48B C48 H48C 109.6(17) . .
C45 C49 C50 112.43(12) . .
C45 C49 C51 111.52(13) . .
C50 C49 C51 110.78(13) . .
C45 C49 H49 108.3(9) . .
C50 C49 H49 108.2(9) . .
C51 C49 H49 105.3(9) . .
C49 C50 H50A 113.6(10) . .
C49 C50 H50B 110.9(11) . .
H50A C50 H50B 107.5(14) . .
C49 C50 H50C 111.9(10) . .
H50A C50 H50C 106.0(14) . .
H50B C50 H50C 106.5(14) . .
C49 C51 H51A 112.6(10) . .
C49 C51 H51B 110.9(10) . .
H51A C51 H51B 105.7(14) . .
C49 C51 H51C 111.0(10) . .
H51A C51 H51C 108.6(14) . .
H51B C51 H51C 107.9(14) . .
C57 C52 C53 120.31(12) . .
C57 C52 N7 120.48(12) . .
C53 C52 N7 119.10(11) . .
C54 C53 C52 118.58(13) . .
C54 C53 C58 118.15(12) . .
C52 C53 C58 123.27(12) . .
C55 C54 C53 121.51(14) . .
C55 C54 H54 119.4(9) . .
C53 C54 H54 119.1(9) . .
C54 C55 C56 119.37(13) . .
C54 C55 H55 121.6(10) . .
C56 C55 H55 119.0(10) . .
C55 C56 C57 121.70(13) . .
C55 C56 H56 120.3(9) . .
C57 C56 H56 118.0(9) . .
C56 C57 C52 118.40(13) . .
C56 C57 C61 117.99(12) . .
C52 C57 C61 123.53(12) . .
C59 C58 C53 111.33(13) . .
C59 C58 C60 111.04(14) . .
C53 C58 C60 111.94(13) . .
C59 C58 H58 107.5(9) . .
C53 C58 H58 109.4(9) . .
C60 C58 H58 105.3(9) . .
C58 C59 H59A 110.5(13) . .
C58 C59 H59B 109.0(12) . .
H59A C59 H59B 108.8(17) . .
C58 C59 H59C 109.4(11) . .
H59A C59 H59C 111.4(16) . .
H59B C59 H59C 107.7(15) . .
C58 C60 H60A 111.7(12) . .
C58 C60 H60B 110.6(11) . .
H60A C60 H60B 105.2(16) . .
C58 C60 H60C 112.2(12) . .
H60A C60 H60C 108.0(17) . .
H60B C60 H60C 108.9(16) . .
C57 C61 C62 110.65(12) . .
C57 C61 C63 113.90(12) . .
C62 C61 C63 109.65(12) . .
C57 C61 H61 108.5(9) . .
C62 C61 H61 105.9(9) . .
C63 C61 H61 107.9(9) . .
C61 C62 H62A 112.3(11) . .
C61 C62 H62B 109.2(10) . .
H62A C62 H62B 109.9(14) . .
C61 C62 H62C 110.6(10) . .
H62A C62 H62C 107.5(15) . .
H62B C62 H62C 107.4(14) . .
C61 C63 H63A 110.9(11) . .
C61 C63 H63B 111.7(11) . .
H63A C63 H63B 106.4(15) . .
C61 C63 H63C 111.1(11) . .
H63A C63 H63C 107.1(15) . .
H63B C63 H63C 109.4(16) . .
C69 C64 C65 119.8(2) . .
C69 C64 H64 120.1 . .
C65 C64 H64 120.1 . .
C66 C65 C64 119.5(2) . .
C66 C65 H65 120.3 . .
C64 C65 H65 120.3 . .
C67 C66 C65 119.7(2) . .
C67 C66 H66 120.2 . .
C65 C66 H66 120.2 . .
C66 C67 C68 121.0(2) . .
C66 C67 H67 119.5 . .
C68 C67 H67 119.5 . .
C67 C68 C69 119.6(2) . .
C67 C68 H68 120.2 . .
C69 C68 H68 120.2 . .
C64 C69 C68 120.4(2) . .
C64 C69 H69 119.8 . .
C68 C69 H69 119.8 . .
C71 C70 C75 119.99(18) . .
C71 C70 H70 120.0 . .
C75 C70 H70 120.0 . .
C72 C71 C70 120.20(18) . .
C72 C71 H71 119.9 . .
C70 C71 H71 119.9 . .
C71 C72 C73 120.1(2) . .
C71 C72 H72 120.0 . .
C73 C72 H72 120.0 . .
C74 C73 C72 119.71(19) . .
C74 C73 H73 120.1 . .
C72 C73 H73 120.1 . .
C73 C74 C75 120.04(18) . .
C73 C74 H74 120.0 . .
C75 C74 H74 120.0 . .
C70 C75 C74 119.95(18) . .
C70 C75 H75 120.0 . .
C74 C75 H75 120.0 . .
C77 C76 C81 120.02(16) . .
C77 C76 H76 120.0 . .
C81 C76 H76 120.0 . .
C76 C77 C78 120.18(16) . .
C76 C77 H77 119.9 . .
C78 C77 H77 119.9 . .
C79 C78 C77 120.02(17) . .
C79 C78 H78 120.0 . .
C77 C78 H78 120.0 . .
C78 C79 C80 119.66(16) . .
C78 C79 H79 120.2 . .
C80 C79 H79 120.2 . .
C79 C80 C81 120.20(16) . .
C79 C80 H80 119.9 . .
C81 C80 H80 119.9 . .
C80 C81 C76 119.89(16) . .
C80 C81 H81 120.1 . .
C76 C81 H81 120.1 . .
C83 C82 C84 119.1(3) . 2_665
C83 C82 H82 120.5 . .
C84 C82 H82 120.5 2_665 .
C82 C83 C84 120.0(3) . .
C82 C83 H83 120.0 . .
C84 C83 H83 120.0 . .
C83 C84 C82 120.9(3) . 2_665
C83 C84 H84 119.5 . .
C82 C84 H84 119.5 2_665 .

loop_
_geom_bond_atom_site_label_1
_geom_bond_atom_site_label_2
_geom_bond_distance
_geom_bond_site_symmetry_2
Mg1 N2 2.0307(12) .
Mg1 N1 2.0851(12) .
Mg1 N6 2.1212(12) .
Mg1 B2 2.5379(16) .
Mg1 N3 2.7801(12) .
Mg1 C18 2.8602(14) .
Mg1 Mg2 3.6234(7) .
Mg1 H101 2.391(15) .
Mg1 H106 2.211(15) .
Mg1 H107 1.977(15) .
Mg2 N4 2.0386(12) .
Mg2 N5 2.0928(12) .
Mg2 N7 2.1304(12) .
Mg2 B1 2.5543(16) .
Mg2 N3 2.7012(12) .
Mg2 C22 2.8367(14) .
Mg2 H103 2.220(15) .
Mg2 H104 1.970(14) .
Mg2 H105 2.387(15) .
B1 N6 1.5945(19) .
B1 H102 1.121(15) .
B1 H103 1.130(16) .
B1 H104 1.162(14) .
B2 N7 1.5907(19) .
B2 H106 1.141(16) .
B2 H107 1.169(15) .
B2 H108 1.118(15) .
N1 C2 1.3226(18) .
N1 C6 1.4454(17) .
N2 C4 1.3402(18) .
N2 C18 1.3944(18) .
N3 C18 1.3524(18) .
N3 C22 1.3563(18) .
N4 C24 1.3422(18) .
N4 C22 1.3905(18) .
N5 C26 1.3249(17) .
N5 C28 1.4482(17) .
N6 C40 1.4593(16) .
N6 H101 0.890(16) .
N7 C52 1.4588(16) .
N7 H105 0.875(16) .
C1 C2 1.513(2) .
C1 H1A 0.946(19) .
C1 H1B 0.96(2) .
C1 H1C 0.97(2) .
C2 C3 1.418(2) .
C3 C4 1.387(2) .
C3 H3 0.941(16) .
C4 C5 1.512(2) .
C5 H5A 0.985(18) .
C5 H5B 0.960(19) .
C5 H5C 0.983(17) .
C6 C11 1.400(2) .
C6 C7 1.4096(19) .
C7 C8 1.393(2) .
C7 C12 1.518(2) .
C8 C9 1.380(2) .
C8 H8 0.952(17) .
C9 C10 1.382(2) .
C9 H9 0.959(17) .
C10 C11 1.396(2) .
C10 H10 0.955(17) .
C11 C15 1.519(2) .
C12 C14 1.519(3) .
C12 C13 1.521(2) .
C12 H12 0.996(19) .
C13 H13A 1.003(19) .
C13 H13B 0.99(2) .
C13 H13C 1.01(2) .
C14 H12A 0.99(2) .
C14 H12B 0.96(3) .
C14 H12C 0.95(2) .
C15 C16 1.527(2) .
C15 C17 1.528(2) .
C15 H15 0.960(16) .
C16 H16A 1.008(18) .
C16 H16B 0.986(19) .
C16 H16C 0.973(19) .
C17 H17A 0.98(2) .
C17 H17B 1.02(2) .
C17 H17C 0.983(19) .
C18 C19 1.3975(19) .
C19 C20 1.382(2) .
C19 H19 0.953(17) .
C20 C21 1.379(2) .
C20 H20 0.952(17) .
C21 C22 1.3992(19) .
C21 H21 0.963(16) .
C23 C24 1.5123(19) .
C23 H23A 0.989(17) .
C23 H23B 0.982(17) .
C23 H23C 0.976(18) .
C24 C25 1.384(2) .
C25 C26 1.416(2) .
C25 H25 0.953(16) .
C26 C27 1.511(2) .
C27 H27A 0.99(2) .
C27 H27B 0.95(2) .
C27 H27C 0.95(2) .
C28 C29 1.4042(19) .
C28 C33 1.4131(19) .
C29 C30 1.396(2) .
C29 C37 1.5205(19) .
C30 C31 1.380(2) .
C30 H30 0.966(17) .
C31 C32 1.383(2) .
C31 H31 0.939(17) .
C32 C33 1.391(2) .
C32 H32 0.969(16) .
C33 C34 1.5202(19) .
C34 C36 1.526(2) .
C34 C35 1.530(2) .
C34 H34 0.976(16) .
C35 H35A 0.990(18) .
C35 H35B 0.976(18) .
C35 H35C 1.004(19) .
C36 H36A 0.992(18) .
C36 H36B 0.975(18) .
C36 H36C 0.980(18) .
C37 C38 1.526(2) .
C37 C39 1.533(2) .
C37 H37 0.967(16) .
C38 H38A 0.97(2) .
C38 H38B 0.98(2) .
C38 H38C 1.02(2) .
C39 H39A 0.985(19) .
C39 H39B 0.966(19) .
C39 H39C 1.014(19) .
C40 C45 1.4019(19) .
C40 C41 1.4093(19) .
C41 C42 1.395(2) .
C41 C46 1.522(2) .
C42 C43 1.375(2) .
C42 H42 0.951(17) .
C43 C44 1.377(2) .
C43 H43 0.959(17) .
C44 C45 1.3978(19) .
C44 H44 0.972(16) .
C45 C49 1.5127(19) .
C46 C48 1.524(2) .
C46 C47 1.532(2) .
C46 H46 0.989(17) .
C47 H47A 1.02(2) .
C47 H47B 1.08(2) .
C47 H47C 1.12(2) .
C48 H48A 1.00(3) .
C48 H48B 1.04(2) .
C48 H48C 1.08(2) .
C49 C50 1.524(2) .
C49 C51 1.528(2) .
C49 H49 0.972(15) .
C50 H50A 0.999(18) .
C50 H50B 0.976(18) .
C50 H50C 0.994(18) .
C51 H51A 0.977(19) .
C51 H51B 0.997(19) .
C51 H51C 1.003(18) .
C52 C57 1.4043(19) .
C52 C53 1.4114(19) .
C53 C54 1.3919(19) .
C53 C58 1.528(2) .
C54 C55 1.378(2) .
C54 H54 0.964(16) .
C55 C56 1.378(2) .
C55 H55 0.955(17) .
C56 C57 1.3955(19) .
C56 H56 0.961(16) .
C57 C61 1.5178(19) .
C58 C59 1.515(2) .
C58 C60 1.536(2) .
C58 H58 0.980(16) .
C59 H59A 0.99(2) .
C59 H59B 1.05(2) .
C59 H59C 1.027(19) .
C60 H60A 0.94(2) .
C60 H60B 1.004(19) .
C60 H60C 0.98(2) .
C61 C62 1.525(2) .
C61 C63 1.528(2) .
C61 H61 0.979(16) .
C62 H62A 0.962(18) .
C62 H62B 0.985(18) .
C62 H62C 0.993(19) .
C63 H63A 0.974(19) .
C63 H63B 0.98(2) .
C63 H63C 0.99(2) .
C64 C69 1.367(4) .
C64 C65 1.388(3) .
C64 H64 0.9500 .
C65 C66 1.381(3) .
C65 H65 0.9500 .
C66 C67 1.361(3) .
C66 H66 0.9500 .
C67 C68 1.368(3) .
C67 H67 0.9500 .
C68 C69 1.371(3) .
C68 H68 0.9500 .
C69 H69 0.9500 .
C70 C71 1.371(3) .
C70 C75 1.374(3) .
C70 H70 0.9500 .
C71 C72 1.370(3) .
C71 H71 0.9500 .
C72 C73 1.379(3) .
C72 H72 0.9500 .
C73 C74 1.374(3) .
C73 H73 0.9500 .
C74 C75 1.377(3) .
C74 H74 0.9500 .
C75 H75 0.9500 .
C76 C77 1.367(3) .
C76 C81 1.378(2) .
C76 H76 0.9500 .
C77 C78 1.380(3) .
C77 H77 0.9500 .
C78 C79 1.376(2) .
C78 H78 0.9500 .
C79 C80 1.377(3) .
C79 H79 0.9500 .
C80 C81 1.377(2) .
C80 H80 0.9500 .
C81 H81 0.9500 .
C82 C83 1.351(4) .
C82 C84 1.393(4) 2_665
C82 H82 0.9500 .
C83 C84 1.360(4) .
C83 H83 0.9500 .
C84 C82 1.393(4) 2_665
C84 H84 0.9500 .
